data_9004693
loop_
_publ_author_name
'Pakhomovsky, Y. A.'
'Men'shikov, Y. P.'
'Yakovenchuk, V. N.'
'Ivanyuk, G. Y.'
'Krivovichev, S. V.'
'Burns, P. C.'

_publ_section_title
;
 Cerite-(La), (La,Ce,Ca)9(Fe,Ca,Mg)(SiO4)3[SiO3(OH)]4(OH)3, a new mineral
 from the Khibiny Alkaline Massif: Occurrence and crystal structure
;
_journal_name_full 'The Canadian Mineralogist'
_journal_page_first 1177
_journal_page_last 1184
_journal_paper_doi 10.2113/gscanmin.40.4.1177
_journal_volume 40
_journal_year 2002
_chemical_compound_source 'Khibina alkaline massif, Kola Peninsula, Russia'
_chemical_formula_sum 'Ca1.75 Ce2.61 Fe0.32 H4 La4.23 Mg0.23 Nd0.18 O31 Pr0.09 Si6.9 Sr0.36'
_chemical_name_mineral Cerite-(La)
_space_group_IT_number 161
_symmetry_space_group_name_Hall 'R 3 -2"c'
_symmetry_space_group_name_H-M 'R 3 c :H'
_cell_angle_alpha 90
_cell_angle_beta 90
_cell_angle_gamma 120
_cell_formula_units_Z 6
_cell_length_a 10.7493
_cell_length_b 10.7493
_cell_length_c 38.318
_cell_volume 3834.368
_database_code_amcsd 0005786
_exptl_crystal_density_diffrn 4.705
_cod_original_sg_symbol_H-M 'R 3 c'
_cod_original_formula_sum 'La4.23 Ce2.61 Ca1.75 Sr.36 Nd.18 Pr.09 Si6.9 O31 Fe.32 Mg.23 H4'
_cod_database_code 9004693

loop_
_space_group_symop_operation_xyz
x,y,z
2/3+x,1/3+y,1/3+z
1/3+x,2/3+y,2/3+z
x,x-y,1/2+z
2/3+x,1/3+x-y,5/6+z
1/3+x,2/3+x-y,1/6+z
-y,-x,1/2+z
2/3-y,1/3-x,5/6+z
1/3-y,2/3-x,1/6+z
-x+y,y,1/2+z
2/3-x+y,1/3+y,5/6+z
1/3-x+y,2/3+y,1/6+z
-y,x-y,z
2/3-y,1/3+x-y,1/3+z
1/3-y,2/3+x-y,2/3+z
-x+y,-x,z
2/3-x+y,1/3-x,1/3+z
1/3-x+y,2/3-x,2/3+z

loop_
_atom_site_aniso_label
_atom_site_aniso_U_11
_atom_site_aniso_U_22
_atom_site_aniso_U_33
_atom_site_aniso_U_12
_atom_site_aniso_U_13
_atom_site_aniso_U_23
La(1) 0.01600 0.01500 0.01200 0.00860 0.00000 -0.00090
Ce(1) 0.01600 0.01500 0.01200 0.00860 0.00000 -0.00090
Ca(1) 0.01600 0.01500 0.01200 0.00860 0.00000 -0.00090
Sr(1) 0.01600 0.01500 0.01200 0.00860 0.00000 -0.00090
Nd(1) 0.01600 0.01500 0.01200 0.00860 0.00000 -0.00090
Pr(1) 0.01600 0.01500 0.01200 0.00860 0.00000 -0.00090
La(2) 0.01640 0.02690 0.01830 0.01310 0.00360 0.00870
Ce(2) 0.01640 0.02690 0.01830 0.01310 0.00360 0.00870
Ca(2) 0.01640 0.02690 0.01830 0.01310 0.00360 0.00870
Sr(2) 0.01640 0.02690 0.01830 0.01310 0.00360 0.00870
Nd(2) 0.01640 0.02690 0.01830 0.01310 0.00360 0.00870
Pr(2) 0.01640 0.02690 0.01830 0.01310 0.00360 0.00870
La(3) 0.02290 0.01840 0.01840 0.01300 -0.00450 -0.00480
Ce(3) 0.02290 0.01840 0.01840 0.01300 -0.00450 -0.00480
Ca(3) 0.02290 0.01840 0.01840 0.01300 -0.00450 -0.00480
Sr(3) 0.02290 0.01840 0.01840 0.01300 -0.00450 -0.00480
Nd(3) 0.02290 0.01840 0.01840 0.01300 -0.00450 -0.00480
Pr(3) 0.02290 0.01840 0.01840 0.01300 -0.00450 -0.00480
Si(1) 0.00730 0.01600 0.01400 0.00510 -0.00020 0.00010
O(1) 0.02800 0.05600 0.01100 0.01800 -0.00400 -0.01200
O(2) 0.01200 0.01600 0.01900 0.00600 0.00400 0.00200
O(3) 0.01500 0.02000 0.02200 0.00600 0.00700 0.00500
O(4) 0.01600 0.01600 0.02300 0.01100 0.00000 -0.00300
Si(2) 0.01500 0.02340 0.01260 0.00890 -0.00030 0.00050
O(5) 0.02200 0.03100 0.02200 0.01500 0.00100 -0.01000
O(6) 0.02400 0.02500 0.01300 0.01100 -0.00300 0.00000
O(7) 0.01400 0.01600 0.02000 0.00800 0.00100 0.00100
O(8) 0.02400 0.02300 0.01200 0.00800 -0.00300 0.00000
FeM 0.01350 0.01350 0.01400 0.00680 0.00000 0.00000
CaM 0.01350 0.01350 0.01400 0.00680 0.00000 0.00000
MgM 0.01350 0.01350 0.01400 0.00680 0.00000 0.00000
Si(3) 0.01110 0.01110 0.01500 0.00550 0.00000 0.00000
O(9) 0.01800 0.04200 0.03100 0.01600 -0.00400 -0.01100
O-H(11) 0.07000 0.00700 0.03300 0.00400 0.00000 0.00000
O-H(12) 0.01200 0.01200 0.03900 0.00600 0.00000 0.00000
O-H(13) 0.02900 0.02900 0.04500 0.01500 0.00000 0.00000

loop_
_atom_site_label
_atom_site_fract_x
_atom_site_fract_y
_atom_site_fract_z
_atom_site_occupancy
_atom_site_U_iso_or_equiv
La(1) 0.25867 0.13428 0.06809 0.47000 0.01390
Ce(1) 0.25867 0.13428 0.06809 0.29000 0.01390
Ca(1) 0.25867 0.13428 0.06809 0.15000 0.01390
Sr(1) 0.25867 0.13428 0.06809 0.04000 0.01390
Nd(1) 0.25867 0.13428 0.06809 0.02000 0.01390
Pr(1) 0.25867 0.13428 0.06809 0.01000 0.01390
La(2) 0.14209 0.26126 0.43210 0.47000 0.01950
Ce(2) 0.14209 0.26126 0.43210 0.29000 0.01950
Ca(2) 0.14209 0.26126 0.43210 0.15000 0.01950
Sr(2) 0.14209 0.26126 0.43210 0.04000 0.01950
Nd(2) 0.14209 0.26126 0.43210 0.02000 0.01950
Pr(2) 0.14209 0.26126 0.43210 0.01000 0.01950
La(3) 0.25878 0.13436 0.17585 0.47000 0.01870
Ce(3) 0.25878 0.13436 0.17585 0.29000 0.01870
Ca(3) 0.25878 0.13436 0.17585 0.15000 0.01870
Sr(3) 0.25878 0.13436 0.17585 0.04000 0.01870
Nd(3) 0.25878 0.13436 0.17585 0.02000 0.01870
Pr(3) 0.25878 0.13436 0.17585 0.01000 0.01870
Si(1) 0.31840 0.14850 0.36239 1.00000 0.01290
O(1) 0.25620 0.09150 0.32280 1.00000 0.03300
O(2) 0.27810 0.00260 0.38500 1.00000 0.01600
O(3) 0.26250 0.25130 0.37840 1.00000 0.02000
O(4) 0.08170 0.17300 0.02950 1.00000 0.01670
Si(2) 0.15040 0.32570 0.13689 1.00000 0.01730
O(5) 0.24480 0.27110 0.11620 1.00000 0.02400
O(6) -0.01050 0.27010 0.12240 1.00000 0.02100
O(7) 0.16680 0.07420 0.46640 1.00000 0.01680
O(8) 0.13750 0.28150 0.17820 1.00000 0.02120
FeM 0.00000 0.00000 -0.00168 0.32000 0.01370
CaM 0.00000 0.00000 -0.00168 0.30000 0.01370
MgM 0.00000 0.00000 -0.00168 0.23000 0.01370
Si(3) 0.00000 0.00000 0.25200 0.90000 0.01250
O(9) 0.15970 0.03380 0.24000 1.00000 0.03000
O-H(10) 0.00000 0.00000 0.29610 1.00000 0.01000
O-H(11) 0.00000 0.00000 0.08970 1.00000 0.01600
O-H(12) 0.00000 0.00000 0.16000 1.00000 0.02100
O-H(13) 0.00000 0.00000 0.40900 1.00000 0.03500
Ca 0.00000 0.00000 0.30920 0.10000 0.01000

loop_
_cod_changelog_entry_id
_cod_changelog_entry_author
_cod_changelog_entry_date
_cod_changelog_entry_text
1
;cod-tools version 3.10.1
Id: cif_fix_AMCSD_aniso_labels 10200 2024-08-01 14:09:44Z saulius
;
2024-08-02T12:20:43+03:00
;Changed the following '_atom_site_aniso_label' values:
'OH(11)' -> 'O-H(11)'
'OH(12)' -> 'O-H(12)'
'OH(13)' -> 'O-H(13)'
;

loop_
_cod_related_entry_id
_cod_related_entry_database
_cod_related_entry_code
1 AMCSD 0005786
